data_7108270
loop_
_publ_author_name
'Wenbin Wu'
'Huicai Huang'
'Xiaoqian Yuan'
'Kailong Zhu'
'Jinxing Ye'

_publ_section_title
;
 Asymmetric construction of spirocyclohexanonerhodanines catalyzed by
 simple diamine derived from chiral tert-leucine
;
_journal_name_full Chem.Commun.
_journal_page_first 9180
_journal_paper_doi 10.1039/c2cc34321e
_journal_volume 48
_journal_year 2012
_chemical_absolute_configuration ad
_chemical_formula_sum 'C23 H20 Br N O4 S2'
_chemical_formula_weight 518.43
_chemical_name_systematic
;
?
;
_space_group_IT_number 4
_symmetry_cell_setting monoclinic
_symmetry_space_group_name_Hall 'P 2yb'
_symmetry_space_group_name_H-M 'P 1 21 1'
_atom_sites_solution_hydrogens geom
_atom_sites_solution_primary direct
_atom_sites_solution_secondary difmap
_audit_creation_method SHELXL-97
_cell_angle_alpha 90.00
_cell_angle_beta 92.344(2)
_cell_angle_gamma 90.00
_cell_formula_units_Z 2
_cell_length_a 9.9316(8)
_cell_length_b 8.1197(7)
_cell_length_c 14.0243(12)
_cell_measurement_reflns_used 2831
_cell_measurement_temperature 293(2)
_cell_measurement_theta_max 50.332
_cell_measurement_theta_min 4.932
_cell_volume 1130.00(16)
_computing_cell_refinement 'Bruker SMART'
_computing_data_collection 'Bruker SMART'
_computing_data_reduction 'Bruker SHELXTL'
_computing_molecular_graphics 'Bruker SHELXTL'
_computing_publication_material 'Bruker SHELXTL'
_computing_structure_refinement 'SHELXL-97 (Sheldrick, 1997)'
_computing_structure_solution 'SHELXS-97 (Sheldrick, 1990)'
_diffrn_ambient_temperature 293(2)
_diffrn_measured_fraction_theta_full 0.999
_diffrn_measured_fraction_theta_max 0.999
_diffrn_measurement_device_type 'CCD area detector'
_diffrn_measurement_method 'phi and omega scans'
_diffrn_radiation_monochromator graphite
_diffrn_radiation_source 'fine-focus sealed tube'
_diffrn_radiation_type MoK\a
_diffrn_radiation_wavelength 0.71073
_diffrn_reflns_av_R_equivalents 0.0178
_diffrn_reflns_av_sigmaI/netI 0.0709
_diffrn_reflns_limit_h_max 12
_diffrn_reflns_limit_h_min -10
_diffrn_reflns_limit_k_max 9
_diffrn_reflns_limit_k_min -9
_diffrn_reflns_limit_l_max 13
_diffrn_reflns_limit_l_min -17
_diffrn_reflns_number 5863
_diffrn_reflns_theta_full 26.00
_diffrn_reflns_theta_max 26.00
_diffrn_reflns_theta_min 2.05
_exptl_absorpt_coefficient_mu 2.034
_exptl_absorpt_correction_T_max 1.00000
_exptl_absorpt_correction_T_min 0.59422
_exptl_absorpt_correction_type empirical
_exptl_absorpt_process_details sadabs
_exptl_crystal_colour green
_exptl_crystal_density_diffrn 1.524
_exptl_crystal_density_method 'not measured'
_exptl_crystal_description prismatic
_exptl_crystal_F_000 528
_exptl_crystal_size_max 0.281
_exptl_crystal_size_mid 0.269
_exptl_crystal_size_min 0.157
_refine_diff_density_max 0.387
_refine_diff_density_min -0.437
_refine_diff_density_rms 0.044
_refine_ls_abs_structure_details 'Flack H D (1983), Acta Cryst. A39, 876-881'
_refine_ls_abs_structure_Flack 0.024(7)
_refine_ls_extinction_method none
_refine_ls_goodness_of_fit_ref 0.982
_refine_ls_hydrogen_treatment constr
_refine_ls_matrix_type full
_refine_ls_number_parameters 281
_refine_ls_number_reflns 4267
_refine_ls_number_restraints 2
_refine_ls_restrained_S_all 0.985
_refine_ls_R_factor_all 0.0404
_refine_ls_R_factor_gt 0.0350
_refine_ls_shift/su_max 0.001
_refine_ls_shift/su_mean 0.000
_refine_ls_structure_factor_coef Fsqd
_refine_ls_weighting_details 'calc w=1/[\s^2^(Fo^2^)+(0.0000P)^2^+0.0000P] where P=(Fo^2^+2Fc^2^)/3'
_refine_ls_weighting_scheme calc
_refine_ls_wR_factor_gt 0.0843
_refine_ls_wR_factor_ref 0.0867
_reflns_number_gt 3742
_reflns_number_total 4267
_reflns_threshold_expression >2sigma(I)
_cod_data_source_file c2cc34321e.txt
_cod_data_source_block cd211456
_cod_original_sg_symbol_H-M P2(1)
_cod_database_code 7108270

loop_
_symmetry_equiv_pos_as_xyz
'x, y, z'
'-x, y+1/2, -z'

loop_
_atom_site_label
_atom_site_type_symbol
_atom_site_fract_x
_atom_site_fract_y
_atom_site_fract_z
_atom_site_U_iso_or_equiv
_atom_site_adp_type
_atom_site_occupancy
_atom_site_symmetry_multiplicity
_atom_site_calc_flag
_atom_site_refinement_flags
Br1 Br 1.19315(5) -0.07912(7) 0.65428(3) 0.1000(2) Uani 1 1 d .
S1 S 0.61794(12) -0.07354(11) 0.82326(7) 0.0811(3) Uani 1 1 d .
S2 S 0.54906(7) 0.19238(8) 0.68691(5) 0.04299(18) Uani 1 1 d .
N1 N 0.7174(2) 0.2319(3) 0.82939(17) 0.0404(6) Uani 1 1 d .
O1 O 0.7807(2) 0.5005(3) 0.81901(16) 0.0522(6) Uani 1 1 d .
O2 O 0.6266(3) 0.8045(3) 0.5109(2) 0.0871(9) Uani 1 1 d .
O3 O 0.2976(3) 0.5192(4) 0.7260(2) 0.0808(8) Uani 1 1 d .
O4 O 0.4432(2) 0.4383(3) 0.84200(16) 0.0628(6) Uani 1 1 d .
C1 C 0.6369(3) 0.1147(4) 0.7867(2) 0.0461(7) Uani 1 1 d .
C2 C 0.7183(3) 0.3859(3) 0.78761(18) 0.0376(6) Uani 1 1 d .
C3 C 0.6317(3) 0.3939(3) 0.69494(18) 0.0376(6) Uani 1 1 d .
C4 C 0.7232(3) 0.4148(4) 0.60711(18) 0.0416(6) Uani 1 1 d .
H4 H 0.6687 0.3801 0.5508 0.050 Uiso 1 1 calc R
C5 C 0.7554(3) 0.5979(4) 0.5927(2) 0.0505(7) Uani 1 1 d .
H5A H 0.7948 0.6437 0.6513 0.061 Uiso 1 1 calc R
H5B H 0.8199 0.6099 0.5431 0.061 Uiso 1 1 calc R
C6 C 0.6282(4) 0.6882(4) 0.5650(2) 0.0571(8) Uani 1 1 d .
C7 C 0.5019(3) 0.6234(4) 0.6077(2) 0.0543(8) Uani 1 1 d .
H7A H 0.4589 0.5446 0.5643 0.065 Uiso 1 1 calc R
H7B H 0.4395 0.7136 0.6164 0.065 Uiso 1 1 calc R
C8 C 0.5339(3) 0.5411(3) 0.7031(2) 0.0442(7) Uani 1 1 d .
H8 H 0.5824 0.6235 0.7422 0.053 Uiso 1 1 calc R
C9 C 0.4098(3) 0.4997(4) 0.7556(3) 0.0559(8) Uani 1 1 d .
C10 C 0.3355(4) 0.3862(6) 0.9028(3) 0.0901(14) Uani 1 1 d D
H10A H 0.3409 0.4486 0.9618 0.108 Uiso 1 1 calc R
H10B H 0.2491 0.4093 0.8710 0.108 Uiso 1 1 calc R
C11 C 0.3444(6) 0.2135(6) 0.9243(5) 0.115(2) Uani 1 1 d D
H11A H 0.3309 0.1511 0.8666 0.173 Uiso 1 1 calc R
H11B H 0.2764 0.1847 0.9681 0.173 Uiso 1 1 calc R
H11C H 0.4318 0.1893 0.9526 0.173 Uiso 1 1 calc R
C12 C 0.7895(3) 0.2095(3) 0.9204(2) 0.0422(6) Uani 1 1 d .
C13 C 0.7407(3) 0.2882(4) 0.9980(2) 0.0530(8) Uani 1 1 d .
H13 H 0.6611 0.3483 0.9927 0.064 Uiso 1 1 calc R
C14 C 0.8118(4) 0.2768(5) 1.0846(3) 0.0676(10) Uani 1 1 d .
H14 H 0.7805 0.3309 1.1378 0.081 Uiso 1 1 calc R
C15 C 0.9277(4) 0.1866(5) 1.0924(3) 0.0718(11) Uani 1 1 d .
H15 H 0.9754 0.1796 1.1508 0.086 Uiso 1 1 calc R
C16 C 0.9739(4) 0.1063(5) 1.0141(3) 0.0723(11) Uani 1 1 d .
H16 H 1.0521 0.0435 1.0197 0.087 Uiso 1 1 calc R
C17 C 0.9050(3) 0.1184(5) 0.9274(3) 0.0589(8) Uani 1 1 d .
H17 H 0.9367 0.0652 0.8740 0.071 Uiso 1 1 calc R
C18 C 0.8449(3) 0.3011(4) 0.6133(2) 0.0450(7) Uani 1 1 d .
C19 C 0.9654(3) 0.3458(4) 0.6585(2) 0.0560(8) Uani 1 1 d .
H19 H 0.9762 0.4521 0.6822 0.067 Uiso 1 1 calc R
C20 C 1.0704(3) 0.2346(6) 0.6690(3) 0.0689(11) Uani 1 1 d .
H20 H 1.1517 0.2661 0.6988 0.083 Uiso 1 1 calc R
C21 C 1.0534(3) 0.0781(5) 0.6350(2) 0.0593(9) Uani 1 1 d .
C22 C 0.9377(3) 0.0318(4) 0.5859(3) 0.0573(8) Uani 1 1 d .
H22 H 0.9293 -0.0733 0.5600 0.069 Uiso 1 1 calc R
C23 C 0.8341(3) 0.1439(4) 0.5755(2) 0.0505(7) Uani 1 1 d .
H23 H 0.7550 0.1133 0.5424 0.061 Uiso 1 1 calc R

loop_
_atom_site_aniso_label
_atom_site_aniso_U_11
_atom_site_aniso_U_22
_atom_site_aniso_U_33
_atom_site_aniso_U_23
_atom_site_aniso_U_13
_atom_site_aniso_U_12
Br1 0.0990(3) 0.1428(5) 0.0584(2) 0.0126(3) 0.00697(19) 0.0732(3)
S1 0.1380(9) 0.0335(4) 0.0701(6) 0.0019(5) -0.0176(6) -0.0120(6)
S2 0.0520(4) 0.0331(3) 0.0430(4) -0.0065(3) -0.0092(3) -0.0039(3)
N1 0.0543(14) 0.0315(12) 0.0344(13) -0.0006(10) -0.0099(10) 0.0039(10)
O1 0.0691(13) 0.0394(10) 0.0462(12) -0.0006(10) -0.0215(10) -0.0110(10)
O2 0.122(2) 0.0561(15) 0.082(2) 0.0336(15) -0.0175(17) 0.0070(16)
O3 0.0577(15) 0.096(2) 0.088(2) 0.0019(17) -0.0053(13) 0.0161(14)
O4 0.0692(13) 0.0643(14) 0.0551(13) 0.0012(13) 0.0080(10) 0.0106(12)
C1 0.0626(18) 0.0339(15) 0.0418(16) -0.0035(13) 0.0003(13) -0.0006(13)
C2 0.0468(14) 0.0329(15) 0.0327(14) -0.0024(12) -0.0047(11) 0.0010(12)
C3 0.0503(15) 0.0260(14) 0.0356(14) -0.0019(11) -0.0098(11) -0.0014(11)
C4 0.0520(15) 0.0389(14) 0.0329(13) -0.0003(13) -0.0095(11) 0.0033(13)
C5 0.070(2) 0.0384(15) 0.0430(17) 0.0029(14) -0.0013(14) -0.0060(14)
C6 0.087(2) 0.0367(15) 0.0460(18) 0.0021(16) -0.0166(16) 0.0000(17)
C7 0.0663(19) 0.0360(15) 0.059(2) -0.0008(15) -0.0200(16) 0.0139(15)
C8 0.0571(18) 0.0307(15) 0.0435(17) -0.0082(12) -0.0132(14) 0.0052(12)
C9 0.063(2) 0.0438(16) 0.061(2) -0.0145(16) -0.0025(16) 0.0098(15)
C10 0.091(3) 0.102(4) 0.079(3) 0.005(3) 0.033(2) 0.024(3)
C11 0.110(4) 0.070(3) 0.172(6) 0.007(3) 0.064(4) -0.011(3)
C12 0.0522(16) 0.0359(15) 0.0379(15) 0.0059(13) -0.0064(12) -0.0002(13)
C13 0.0664(19) 0.0434(17) 0.0487(19) -0.0032(15) -0.0051(15) 0.0087(14)
C14 0.104(3) 0.059(2) 0.0390(19) -0.0011(17) -0.0092(18) -0.005(2)
C15 0.088(3) 0.070(2) 0.055(2) 0.020(2) -0.0284(19) -0.009(2)
C16 0.063(2) 0.085(3) 0.067(3) 0.024(2) -0.0173(19) 0.008(2)
C17 0.0612(19) 0.062(2) 0.053(2) 0.0055(17) -0.0013(15) 0.0152(17)
C18 0.0486(16) 0.0474(16) 0.0387(16) -0.0001(14) -0.0031(12) -0.0018(13)
C19 0.0553(18) 0.058(2) 0.054(2) -0.0052(16) -0.0044(14) -0.0029(15)
C20 0.0460(18) 0.102(3) 0.058(2) -0.004(2) -0.0064(16) 0.0055(18)
C21 0.0548(19) 0.081(3) 0.0423(18) 0.0104(18) 0.0073(14) 0.0249(17)
C22 0.064(2) 0.0498(18) 0.058(2) -0.0030(16) 0.0095(16) 0.0127(15)
C23 0.0495(16) 0.0483(18) 0.0533(19) -0.0077(15) -0.0039(14) 0.0016(13)

loop_
_atom_type_symbol
_atom_type_description
_atom_type_scat_dispersion_real
_atom_type_scat_dispersion_imag
_atom_type_scat_source
C C 0.0033 0.0016 'International Tables Vol C Tables 4.2.6.8 and 6.1.1.4'
H H 0.0000 0.0000 'International Tables Vol C Tables 4.2.6.8 and 6.1.1.4'
N N 0.0061 0.0033 'International Tables Vol C Tables 4.2.6.8 and 6.1.1.4'
O O 0.0106 0.0060 'International Tables Vol C Tables 4.2.6.8 and 6.1.1.4'
S S 0.1246 0.1234 'International Tables Vol C Tables 4.2.6.8 and 6.1.1.4'
Br Br -0.2901 2.4595 'International Tables Vol C Tables 4.2.6.8 and 6.1.1.4'

loop_
_geom_angle_atom_site_label_1
_geom_angle_atom_site_label_2
_geom_angle_atom_site_label_3
_geom_angle
C1 S2 C3 93.78(12)
C1 N1 C2 117.3(2)
C1 N1 C12 123.9(2)
C2 N1 C12 118.4(2)
C9 O4 C10 118.5(3)
N1 C1 S1 126.2(2)
N1 C1 S2 111.5(2)
S1 C1 S2 122.33(18)
O1 C2 N1 124.2(2)
O1 C2 C3 123.1(2)
N1 C2 C3 112.7(2)
C2 C3 C8 107.6(2)
C2 C3 C4 110.3(2)
C8 C3 C4 111.1(2)
C2 C3 S2 104.40(17)
C8 C3 S2 114.43(18)
C4 C3 S2 108.67(17)
C18 C4 C5 115.2(2)
C18 C4 C3 112.0(2)
C5 C4 C3 109.7(2)
C18 C4 H4 106.5
C5 C4 H4 106.5
C3 C4 H4 106.5
C6 C5 C4 109.3(3)
C6 C5 H5A 109.8
C4 C5 H5A 109.8
C6 C5 H5B 109.8
C4 C5 H5B 109.8
H5A C5 H5B 108.3
O2 C6 C5 122.3(3)
O2 C6 C7 122.1(3)
C5 C6 C7 115.6(3)
C6 C7 C8 110.9(2)
C6 C7 H7A 109.5
C8 C7 H7A 109.5
C6 C7 H7B 109.5
C8 C7 H7B 109.5
H7A C7 H7B 108.1
C9 C8 C7 112.7(3)
C9 C8 C3 113.2(2)
C7 C8 C3 112.6(2)
C9 C8 H8 105.9
C7 C8 H8 105.9
C3 C8 H8 105.9
O3 C9 O4 124.2(4)
O3 C9 C8 125.3(4)
O4 C9 C8 110.5(3)
C11 C10 O4 111.5(4)
C11 C10 H10A 109.3
O4 C10 H10A 109.3
C11 C10 H10B 109.3
O4 C10 H10B 109.3
H10A C10 H10B 108.0
C10 C11 H11A 109.5
C10 C11 H11B 109.5
H11A C11 H11B 109.5
C10 C11 H11C 109.5
H11A C11 H11C 109.5
H11B C11 H11C 109.5
C17 C12 C13 121.4(3)
C17 C12 N1 121.0(3)
C13 C12 N1 117.6(3)
C12 C13 C14 118.9(3)
C12 C13 H13 120.6
C14 C13 H13 120.6
C15 C14 C13 120.3(4)
C15 C14 H14 119.8
C13 C14 H14 119.8
C14 C15 C16 119.9(3)
C14 C15 H15 120.0
C16 C15 H15 120.0
C15 C16 C17 120.3(4)
C15 C16 H16 119.9
C17 C16 H16 119.9
C12 C17 C16 119.2(4)
C12 C17 H17 120.4
C16 C17 H17 120.4
C19 C18 C23 118.1(3)
C19 C18 C4 122.7(3)
C23 C18 C4 119.2(3)
C18 C19 C20 120.9(3)
C18 C19 H19 119.5
C20 C19 H19 119.5
C21 C20 C19 119.2(3)
C21 C20 H20 120.4
C19 C20 H20 120.4
C20 C21 C22 121.4(3)
C20 C21 Br1 119.8(3)
C22 C21 Br1 118.8(3)
C21 C22 C23 118.7(3)
C21 C22 H22 120.6
C23 C22 H22 120.6
C22 C23 C18 121.5(3)
C22 C23 H23 119.2
C18 C23 H23 119.2

loop_
_geom_bond_atom_site_label_1
_geom_bond_atom_site_label_2
_geom_bond_distance
Br1 C21 1.897(3)
S1 C1 1.626(3)
S2 C1 1.737(3)
S2 C3 1.832(2)
N1 C1 1.365(4)
N1 C2 1.381(3)
N1 C12 1.450(3)
O1 C2 1.192(3)
O2 C6 1.210(4)
O3 C9 1.184(4)
O4 C9 1.339(4)
O4 C10 1.458(5)
C2 C3 1.530(3)
C3 C8 1.547(4)
C3 C4 1.569(4)
C4 C18 1.521(4)
C4 C5 1.536(4)
C4 H4 0.9800
C5 C6 1.498(5)
C5 H5A 0.9700
C5 H5B 0.9700
C6 C7 1.507(5)
C7 C8 1.518(4)
C7 H7A 0.9700
C7 H7B 0.9700
C8 C9 1.499(5)
C8 H8 0.9800
C10 C11 1.436(7)
C10 H10A 0.9700
C10 H10B 0.9700
C11 H11A 0.9600
C11 H11B 0.9600
C11 H11C 0.9600
C12 C17 1.365(4)
C12 C13 1.368(5)
C13 C14 1.382(5)
C13 H13 0.9300
C14 C15 1.365(5)
C14 H14 0.9300
C15 C16 1.372(6)
C15 H15 0.9300
C16 C17 1.374(5)
C16 H16 0.9300
C17 H17 0.9300
C18 C19 1.380(4)
C18 C23 1.385(4)
C19 C20 1.382(5)
C19 H19 0.9300
C20 C21 1.365(6)
C20 H20 0.9300
C21 C22 1.368(5)
C22 C23 1.377(4)
C22 H22 0.9300
C23 H23 0.9300

loop_
_geom_hbond_atom_site_label_D
_geom_hbond_atom_site_label_H
_geom_hbond_atom_site_label_A
_geom_hbond_distance_DH
_geom_hbond_distance_HA
_geom_hbond_distance_DA
_geom_hbond_angle_DHA
_geom_hbond_site_symmetry_A
C16 H16 O1 0.93 2.77 3.420(4) 127.5 2_747
C8 H8 S1 0.98 2.73 3.635(3) 154.4 1_565

loop_
_geom_torsion_atom_site_label_1
_geom_torsion_atom_site_label_2
_geom_torsion_atom_site_label_3
_geom_torsion_atom_site_label_4
_geom_torsion
C2 N1 C1 S1 -179.2(2)
C12 N1 C1 S1 -6.1(4)
C2 N1 C1 S2 -1.1(3)
C12 N1 C1 S2 172.0(2)
C3 S2 C1 N1 3.9(2)
C3 S2 C1 S1 -177.9(2)
C1 N1 C2 O1 177.7(3)
C12 N1 C2 O1 4.2(4)
C1 N1 C2 C3 -3.2(4)
C12 N1 C2 C3 -176.7(2)
O1 C2 C3 C8 -53.3(4)
N1 C2 C3 C8 127.6(2)
O1 C2 C3 C4 68.1(3)
N1 C2 C3 C4 -111.0(2)
O1 C2 C3 S2 -175.3(3)
N1 C2 C3 S2 5.6(3)
C1 S2 C3 C2 -5.2(2)
C1 S2 C3 C8 -122.6(2)
C1 S2 C3 C4 112.53(18)
C2 C3 C4 C18 44.3(3)
C8 C3 C4 C18 163.6(2)
S2 C3 C4 C18 -69.6(2)
C2 C3 C4 C5 -85.0(3)
C8 C3 C4 C5 34.3(3)
S2 C3 C4 C5 161.11(18)
C18 C4 C5 C6 166.7(3)
C3 C4 C5 C6 -65.8(3)
C4 C5 C6 O2 -146.2(3)
C4 C5 C6 C7 32.9(4)
O2 C6 C7 C8 -152.7(3)
C5 C6 C7 C8 28.1(4)
C6 C7 C8 C9 170.5(3)
C6 C7 C8 C3 -59.9(3)
C2 C3 C8 C9 -83.3(3)
C4 C3 C8 C9 155.7(2)
S2 C3 C8 C9 32.2(3)
C2 C3 C8 C7 147.4(2)
C4 C3 C8 C7 26.5(3)
S2 C3 C8 C7 -97.1(3)
C10 O4 C9 O3 2.3(5)
C10 O4 C9 C8 -178.2(3)
C7 C8 C9 O3 3.9(5)
C3 C8 C9 O3 -125.4(3)
C7 C8 C9 O4 -175.6(2)
C3 C8 C9 O4 55.2(3)
C9 O4 C10 C11 118.4(5)
C1 N1 C12 C17 77.1(4)
C2 N1 C12 C17 -109.9(3)
C1 N1 C12 C13 -105.5(4)
C2 N1 C12 C13 67.6(4)
C17 C12 C13 C14 1.1(5)
N1 C12 C13 C14 -176.3(3)
C12 C13 C14 C15 -0.9(5)
C13 C14 C15 C16 -0.2(6)
C14 C15 C16 C17 1.0(6)
C13 C12 C17 C16 -0.3(5)
N1 C12 C17 C16 177.0(3)
C15 C16 C17 C12 -0.8(6)
C5 C4 C18 C19 37.4(4)
C3 C4 C18 C19 -89.0(4)
C5 C4 C18 C23 -145.1(3)
C3 C4 C18 C23 88.6(3)
C23 C18 C19 C20 -2.5(5)
C4 C18 C19 C20 175.0(3)
C18 C19 C20 C21 -0.8(6)
C19 C20 C21 C22 4.0(6)
C19 C20 C21 Br1 -176.9(3)
C20 C21 C22 C23 -3.7(5)
Br1 C21 C22 C23 177.2(3)
C21 C22 C23 C18 0.2(5)
C19 C18 C23 C22 2.8(5)
C4 C18 C23 C22 -174.8(3)
